data_4083075
loop_
_publ_author_name
'Galan, Brandon R.'
'Wiedner, Eric S.'
'Helm, Monte L.'
'Linehan, John C.'
'Appel, Aaron M.'

_publ_section_title
;
 Effects of Phosphine--Carbene Substitutions on the Electrochemical and
 Thermodynamic Properties of Nickel Complexes
;
_journal_issue 9
_journal_name_full Organometallics
_journal_page_first 2287
_journal_paper_doi 10.1021/om500206e
_journal_volume 33
_journal_year 2014
_chemical_formula_moiety 'C36 H38 N4 Ni P2, 2(C24 H20 B)'
_chemical_formula_sum 'C84 H78 B2 N4 Ni P2'
_chemical_formula_weight 1285.77
_chemical_name_systematic
;
 ? 
;
_space_group_crystal_system monoclinic
_space_group_IT_number 14
_space_group_name_Hall '-P 2ybc'
_space_group_name_H-M_alt 'P 1 21/c 1'
_symmetry_space_group_name_Hall '-P 2ybc'
_symmetry_space_group_name_H-M 'P 1 21/c 1'
_atom_sites_solution_hydrogens geom
_atom_sites_solution_primary iterative
_atom_sites_solution_secondary difmap
_audit_creation_date 2012-11-19
_audit_creation_method
;
  Olex2 1.2
  (compiled 2012.11.06 svn.r2526, GUI svn.r4372)
;
_cell_angle_alpha 90.00
_cell_angle_beta 106.611(2)
_cell_angle_gamma 90.00
_cell_formula_units_Z 4
_cell_length_a 24.5248(7)
_cell_length_b 14.3650(4)
_cell_length_c 20.1176(6)
_cell_measurement_reflns_used 8726
_cell_measurement_temperature 140
_cell_measurement_theta_max 27.90
_cell_measurement_theta_min 2.50
_cell_volume 6791.6(3)
_computing_molecular_graphics
;
O. V. Dolomanov, L. J. Bourhis, R. J. Gildea, J. A. K. Howard and H. Puschmann,
OLEX2: a complete structure solution, refinement and analysis program.
J. Appl. Cryst. (2009). 42, 339-341.
;
_computing_publication_material
;
O. V. Dolomanov, L. J. Bourhis, R. J. Gildea, J. A. K. Howard and H. Puschmann,
OLEX2: a complete structure solution, refinement and analysis program.
J. Appl. Cryst. (2009). 42, 339-341.
;
_computing_structure_refinement
;
SHELXL, G.M. Sheldrick, Acta Cryst.
(2008). A64, 112-122
;
_computing_structure_solution
;
olex2.solve (L.J. Bourhis, O.V. Dolomanov, R.J. Gildea, J.A.K. Howard,
H. Puschmann, in preparation, 2011)
;
_diffrn_ambient_temperature 140.15
_diffrn_detector 'CCD area detector'
_diffrn_detector_area_resol_mean 7.9
_diffrn_detector_type 'Bruker SMART CCD 1K area detector'
_diffrn_measured_fraction_theta_full 0.991
_diffrn_measured_fraction_theta_max 0.991
_diffrn_measurement_device 'three-circle diffractometer'
_diffrn_measurement_device_type 'Bruker SMART CCD 1K area detector'
_diffrn_measurement_method '\w scans'
_diffrn_radiation_monochromator graphite
_diffrn_radiation_probe x-ray
_diffrn_radiation_type MoK\a
_diffrn_radiation_wavelength 0.71073
_diffrn_radiation_xray_symbol K-L~3~
_diffrn_reflns_av_R_equivalents 0.0704
_diffrn_reflns_av_unetI/netI 0.0675
_diffrn_reflns_limit_h_max 33
_diffrn_reflns_limit_h_min -34
_diffrn_reflns_limit_k_max 19
_diffrn_reflns_limit_k_min -19
_diffrn_reflns_limit_l_max 27
_diffrn_reflns_limit_l_min -21
_diffrn_reflns_number 78476
_diffrn_reflns_theta_full 29.74
_diffrn_reflns_theta_max 29.74
_diffrn_reflns_theta_min 0.87
_diffrn_source 'sealed X-ray tube'
_diffrn_source_target Mo
_diffrn_standards_number 0
_exptl_absorpt_coefficient_mu 0.383
_exptl_absorpt_correction_T_max 1.0000
_exptl_absorpt_correction_T_min 0.9255
_exptl_absorpt_correction_type multi-scan
_exptl_absorpt_process_details
;
SADABS-2008/1 (Bruker,2008) was used for absorption correction.
wR2(int) was 0.0727 before and 0.0536 after correction.
The Ratio of minimum to maximum transmission is 0.9255.
The \l/2 correction factor is 0.0015.
;
_exptl_crystal_colour yellow
_exptl_crystal_colour_lustre clear
_exptl_crystal_colour_modifier light
_exptl_crystal_colour_primary yellow
_exptl_crystal_density_diffrn 1.257
_exptl_crystal_density_method 'not measured'
_exptl_crystal_description block
_exptl_crystal_F_000 2712
_exptl_crystal_size_max 0.15
_exptl_crystal_size_mid 0.15
_exptl_crystal_size_min 0.10
_refine_diff_density_max 0.496
_refine_diff_density_min -0.499
_refine_diff_density_rms 0.063
_refine_ls_extinction_method none
_refine_ls_goodness_of_fit_ref 1.010
_refine_ls_hydrogen_treatment constr
_refine_ls_matrix_type full
_refine_ls_number_parameters 840
_refine_ls_number_reflns 19167
_refine_ls_number_restraints 0
_refine_ls_restrained_S_all 1.010
_refine_ls_R_factor_all 0.0920
_refine_ls_R_factor_gt 0.0471
_refine_ls_shift/su_max 0.004
_refine_ls_shift/su_mean 0.000
_refine_ls_structure_factor_coef Fsqd
_refine_ls_weighting_details 'calc w=1/[\s^2^(Fo^2^)+(0.0470P)^2^+1.9247P] where P=(Fo^2^+2Fc^2^)/3'
_refine_ls_weighting_scheme calc
_refine_ls_wR_factor_gt 0.0996
_refine_ls_wR_factor_ref 0.1184
_reflns_number_gt 12363
_reflns_number_total 19167
_reflns_threshold_expression >2sigma(I)
_cod_data_source_file om500206e_si_003.cif
_cod_data_source_block Ni-PPh2
_cod_depositor_comments 'Adding full bibliography for 4083074--4083076.cif.'
_cod_database_code 4083075
_olex2_refinement_description
;
1. Fixed Uiso
 At 1.2 times of:
  H5 of C5, H6 of C6, H2 of C2, H8 of C8, H21 of C21, H3 of C3, H4 of C4, H44
  of C44, {H32A,H32B} of C32, H34 of C34, H35 of C35, H38 of C38, H39 of C39,
  H40 of C40, H41 of C41, H42 of C42, H26 of C26, H27 of C27, H22 of C22, H23
  of C23, H24 of C24, H28 of C28, H20 of C20, H29 of C29, H30 of C30, H45 of
  C45, H46 of C46, H47 of C47, H50 of C50, H51 of C51, H52 of C52, H53 of C53,
  H54 of C54, H56 of C56, H57 of C57, H58 of C58, H59 of C59, H60 of C60, H62
  of C62, H63 of C63, H64 of C64, H65 of C65, H66 of C66, H68 of C68, H69 of
  C69, H70 of C70, H71 of C71, H72 of C72, H74 of C74, H75 of C75, H76 of C76,
  H77 of C77, H78 of C78, H80 of C80, H81 of C81, H82 of C82, H83 of C83, H84
  of C84, H48 of C48, {H31A,H31B} of C31, H9 of C9, H10 of C10, H11 of C11, H12
  of C12, {H13A,H13B} of C13, {H14A,H14B} of C14, H16 of C16, H17 of C17
 At 1.5 times of:
  {H36A,H36B,H36C} of C36, {H18A,H18B,H18C} of C18
2.a Secondary CH2 refined with riding coordinates:
 C13(H13A,H13B), C14(H14A,H14B), C31(H31A,H31B), C32(H32A,H32B)
2.b Aromatic/amide H refined with riding coordinates:
 C2(H2), C3(H3), C4(H4), C5(H5), C6(H6), C8(H8), C9(H9), C10(H10), C11(H11),
 C12(H12), C16(H16), C17(H17), C20(H20), C21(H21), C22(H22), C23(H23), C24(H24),
  C26(H26), C27(H27), C28(H28), C29(H29), C30(H30), C34(H34), C35(H35),
 C38(H38), C39(H39), C40(H40), C41(H41), C42(H42), C44(H44), C45(H45), C46(H46),
  C47(H47), C48(H48), C50(H50), C51(H51), C52(H52), C53(H53), C54(H54),
 C56(H56), C57(H57), C58(H58), C59(H59), C60(H60), C62(H62), C63(H63), C64(H64),
  C65(H65), C66(H66), C68(H68), C69(H69), C70(H70), C71(H71), C72(H72),
 C74(H74), C75(H75), C76(H76), C77(H77), C78(H78), C80(H80), C81(H81), C82(H82),
  C83(H83), C84(H84)
2.c Idealised Me refined as rotating group:
 C18(H18A,H18B,H18C), C36(H36A,H36B,H36C)
;

loop_
_space_group_symop_id
_space_group_symop_operation_xyz
1 'x, y, z'
2 '-x, y+1/2, -z+1/2'
3 '-x, -y, -z'
4 'x, -y-1/2, z-1/2'

loop_
_atom_site_label
_atom_site_type_symbol
_atom_site_fract_x
_atom_site_fract_y
_atom_site_fract_z
_atom_site_U_iso_or_equiv
_atom_site_adp_type
_atom_site_occupancy
_atom_site_symmetry_multiplicity
_atom_site_calc_flag
_atom_site_refinement_flags
Ni1 Ni 0.232318(10) -0.006120(16) 0.482329(12) 0.01626(6) Uani 1 1 d .
P1 P 0.14215(2) -0.00123(3) 0.42297(3) 0.01767(10) Uani 1 1 d .
P2 P 0.31615(2) -0.01652(3) 0.55986(3) 0.01736(10) Uani 1 1 d .
N1 N 0.20157(7) 0.18803(11) 0.46929(8) 0.0201(3) Uani 1 1 d .
N2 N 0.27052(7) 0.16633(11) 0.42586(9) 0.0220(4) Uani 1 1 d .
N3 N 0.23180(7) -0.15401(11) 0.57913(9) 0.0234(4) Uani 1 1 d .
N4 N 0.22463(7) -0.21324(11) 0.47927(9) 0.0230(4) Uani 1 1 d .
C1 C 0.10026(8) -0.09258(13) 0.44646(10) 0.0201(4) Uani 1 1 d .
C2 C 0.09305(9) -0.08911(15) 0.51283(11) 0.0268(5) Uani 1 1 d .
H2 H 0.1038 -0.0347 0.5403 0.032 Uiso 1 1 calc R
C3 C 0.07050(9) -0.16418(16) 0.53901(12) 0.0325(5) Uani 1 1 d .
H3 H 0.0659 -0.1617 0.5843 0.039 Uiso 1 1 calc R
C4 C 0.05476(9) -0.24300(16) 0.49849(13) 0.0342(5) Uani 1 1 d .
H4 H 0.0399 -0.2953 0.5164 0.041 Uiso 1 1 calc R
C5 C 0.06052(9) -0.24610(15) 0.43200(13) 0.0311(5) Uani 1 1 d .
H5 H 0.0486 -0.3000 0.4042 0.037 Uiso 1 1 calc R
C6 C 0.08341(8) -0.17144(14) 0.40566(11) 0.0246(4) Uani 1 1 d .
H6 H 0.0876 -0.1740 0.3602 0.029 Uiso 1 1 calc R
C7 C 0.12937(8) -0.00276(13) 0.32987(10) 0.0199(4) Uani 1 1 d .
C8 C 0.07457(9) 0.00341(14) 0.28438(11) 0.0248(4) Uani 1 1 d .
H8 H 0.0426 0.0053 0.3021 0.030 Uiso 1 1 calc R
C9 C 0.06660(9) 0.00679(14) 0.21350(11) 0.0274(5) Uani 1 1 d .
H9 H 0.0292 0.0110 0.1827 0.033 Uiso 1 1 calc R
C10 C 0.11319(10) 0.00401(14) 0.18724(11) 0.0276(5) Uani 1 1 d .
H10 H 0.1075 0.0064 0.1385 0.033 Uiso 1 1 calc R
C11 C 0.16760(9) -0.00218(14) 0.23160(11) 0.0253(4) Uani 1 1 d .
H11 H 0.1994 -0.0039 0.2135 0.030 Uiso 1 1 calc R
C12 C 0.17565(9) -0.00582(13) 0.30250(11) 0.0229(4) Uani 1 1 d .
H12 H 0.2131 -0.0105 0.3329 0.027 Uiso 1 1 calc R
C13 C 0.11004(9) 0.10808(13) 0.44244(11) 0.0230(4) Uani 1 1 d .
H13A H 0.0948 0.1438 0.3990 0.028 Uiso 1 1 calc R
H13B H 0.0778 0.0930 0.4610 0.028 Uiso 1 1 calc R
C14 C 0.15291(8) 0.16828(14) 0.49496(11) 0.0227(4) Uani 1 1 d .
H14A H 0.1347 0.2273 0.5024 0.027 Uiso 1 1 calc R
H14B H 0.1658 0.1353 0.5399 0.027 Uiso 1 1 calc R
C15 C 0.23652(8) 0.12078(13) 0.45696(10) 0.0189(4) Uani 1 1 d .
C16 C 0.21425(9) 0.27388(14) 0.44651(11) 0.0257(5) Uani 1 1 d .
H16 H 0.1959 0.3313 0.4494 0.031 Uiso 1 1 calc R
C17 C 0.25769(9) 0.26010(14) 0.41950(11) 0.0276(5) Uani 1 1 d .
H17 H 0.2761 0.3061 0.3997 0.033 Uiso 1 1 calc R
C18 C 0.31583(9) 0.12416(15) 0.40203(12) 0.0304(5) Uani 1 1 d .
H18A H 0.3378 0.0813 0.4375 0.046 Uiso 1 1 calc R
H18B H 0.3409 0.1731 0.3937 0.046 Uiso 1 1 calc R
H18C H 0.2991 0.0898 0.3589 0.046 Uiso 1 1 calc R
C19 C 0.36607(8) 0.07853(13) 0.58122(10) 0.0197(4) Uani 1 1 d .
C20 C 0.34510(9) 0.16729(14) 0.58858(11) 0.0250(4) Uani 1 1 d .
H20 H 0.3054 0.1763 0.5812 0.030 Uiso 1 1 calc R
C21 C 0.38190(9) 0.24186(15) 0.60654(12) 0.0292(5) Uani 1 1 d .
H21 H 0.3676 0.3020 0.6117 0.035 Uiso 1 1 calc R
C22 C 0.43983(9) 0.22887(15) 0.61708(12) 0.0300(5) Uani 1 1 d .
H22 H 0.4651 0.2803 0.6288 0.036 Uiso 1 1 calc R
C23 C 0.46067(9) 0.14123(15) 0.61051(11) 0.0270(5) Uani 1 1 d .
H23 H 0.5004 0.1327 0.6183 0.032 Uiso 1 1 calc R
C24 C 0.42435(8) 0.06535(14) 0.59269(10) 0.0226(4) Uani 1 1 d .
H24 H 0.4390 0.0052 0.5884 0.027 Uiso 1 1 calc R
C25 C 0.35386(8) -0.11870(13) 0.54302(10) 0.0185(4) Uani 1 1 d .
C26 C 0.36384(9) -0.12525(14) 0.47836(10) 0.0235(4) Uani 1 1 d .
H26 H 0.3542 -0.0746 0.4468 0.028 Uiso 1 1 calc R
C27 C 0.38769(9) -0.20483(14) 0.45951(11) 0.0268(5) Uani 1 1 d .
H27 H 0.3946 -0.2084 0.4155 0.032 Uiso 1 1 calc R
C28 C 0.40141(9) -0.27897(14) 0.50501(12) 0.0299(5) Uani 1 1 d .
H28 H 0.4172 -0.3340 0.4920 0.036 Uiso 1 1 calc R
C29 C 0.39216(10) -0.27313(15) 0.56938(12) 0.0323(5) Uani 1 1 d .
H29 H 0.4020 -0.3240 0.6007 0.039 Uiso 1 1 calc R
C30 C 0.36860(9) -0.19336(14) 0.58868(11) 0.0268(5) Uani 1 1 d .
H30 H 0.3625 -0.1897 0.6332 0.032 Uiso 1 1 calc R
C31 C 0.29922(9) -0.03504(15) 0.64217(10) 0.0248(4) Uani 1 1 d .
H31A H 0.3300 -0.0724 0.6734 0.030 Uiso 1 1 calc R
H31B H 0.2984 0.0261 0.6646 0.030 Uiso 1 1 calc R
C32 C 0.24235(10) -0.08443(15) 0.63402(11) 0.0274(5) Uani 1 1 d .
H32A H 0.2428 -0.1149 0.6783 0.033 Uiso 1 1 calc R
H32B H 0.2112 -0.0380 0.6229 0.033 Uiso 1 1 calc R
C33 C 0.22790(8) -0.13084(13) 0.51234(10) 0.0196(4) Uani 1 1 d .
C34 C 0.23140(10) -0.24942(15) 0.58736(12) 0.0314(5) Uani 1 1 d .
H34 H 0.2339 -0.2824 0.6290 0.038 Uiso 1 1 calc R
C35 C 0.22674(10) -0.28604(14) 0.52475(12) 0.0306(5) Uani 1 1 d .
H35 H 0.2252 -0.3504 0.5136 0.037 Uiso 1 1 calc R
C36 C 0.22286(10) -0.22538(15) 0.40695(11) 0.0297(5) Uani 1 1 d .
H36A H 0.2191 -0.1645 0.3841 0.045 Uiso 1 1 calc R
H36B H 0.1902 -0.2645 0.3837 0.045 Uiso 1 1 calc R
H36C H 0.2581 -0.2554 0.4043 0.045 Uiso 1 1 calc R
C37 C 0.67948(8) 0.54568(14) 0.31479(10) 0.0193(4) Uani 1 1 d .
C38 C 0.69865(9) 0.63139(14) 0.29703(11) 0.0243(4) Uani 1 1 d .
H38 H 0.6752 0.6643 0.2584 0.029 Uiso 1 1 calc R
C39 C 0.75043(9) 0.67059(15) 0.33340(12) 0.0296(5) Uani 1 1 d .
H39 H 0.7616 0.7291 0.3196 0.036 Uiso 1 1 calc R
C40 C 0.78549(9) 0.62421(16) 0.38952(11) 0.0301(5) Uani 1 1 d .
H40 H 0.8210 0.6504 0.4146 0.036 Uiso 1 1 calc R
C41 C 0.76840(9) 0.53947(16) 0.40876(11) 0.0275(5) Uani 1 1 d .
H41 H 0.7922 0.5072 0.4475 0.033 Uiso 1 1 calc R
C42 C 0.71695(8) 0.50110(14) 0.37221(10) 0.0225(4) Uani 1 1 d .
H42 H 0.7064 0.4423 0.3864 0.027 Uiso 1 1 calc R
C43 C 0.62950(9) 0.38853(14) 0.25598(10) 0.0216(4) Uani 1 1 d .
C44 C 0.67956(9) 0.36178(16) 0.24065(11) 0.0291(5) Uani 1 1 d .
H44 H 0.7082 0.4073 0.2435 0.035 Uiso 1 1 calc R
C45 C 0.68907(11) 0.27152(17) 0.22146(11) 0.0363(6) Uani 1 1 d .
H45 H 0.7241 0.2564 0.2127 0.044 Uiso 1 1 calc R
C46 C 0.64788(12) 0.20368(16) 0.21505(11) 0.0388(6) Uani 1 1 d .
H46 H 0.6540 0.1422 0.2013 0.047 Uiso 1 1 calc R
C47 C 0.59781(11) 0.22724(15) 0.22903(11) 0.0350(6) Uani 1 1 d .
H47 H 0.5690 0.1816 0.2249 0.042 Uiso 1 1 calc R
C48 C 0.58920(9) 0.31762(14) 0.24924(11) 0.0264(5) Uani 1 1 d .
H48 H 0.5544 0.3317 0.2589 0.032 Uiso 1 1 calc R
C49 C 0.58708(8) 0.55302(14) 0.20225(10) 0.0214(4) Uani 1 1 d .
C50 C 0.57821(8) 0.51561(14) 0.13623(10) 0.0232(4) Uani 1 1 d .
H50 H 0.5916 0.4544 0.1321 0.028 Uiso 1 1 calc R
C51 C 0.55079(9) 0.56354(17) 0.07631(11) 0.0309(5) Uani 1 1 d .
H51 H 0.5452 0.5344 0.0325 0.037 Uiso 1 1 calc R
C52 C 0.53167(10) 0.65250(18) 0.07960(12) 0.0382(6) Uani 1 1 d .
H52 H 0.5137 0.6859 0.0384 0.046 Uiso 1 1 calc R
C53 C 0.53899(10) 0.69301(18) 0.14405(13) 0.0393(6) Uani 1 1 d .
H53 H 0.5255 0.7544 0.1473 0.047 Uiso 1 1 calc R
C54 C 0.56599(10) 0.64390(16) 0.20386(12) 0.0312(5) Uani 1 1 d .
H54 H 0.5704 0.6727 0.2476 0.037 Uiso 1 1 calc R
C55 C 0.57454(8) 0.50303(13) 0.32317(10) 0.0194(4) Uani 1 1 d .
C56 C 0.51576(9) 0.48976(15) 0.29410(11) 0.0271(4) Uani 1 1 d .
H56 H 0.5018 0.4767 0.2459 0.032 Uiso 1 1 calc R
C57 C 0.47732(9) 0.49490(17) 0.33268(12) 0.0341(5) Uani 1 1 d .
H57 H 0.4380 0.4843 0.3110 0.041 Uiso 1 1 calc R
C58 C 0.49596(10) 0.51545(17) 0.40276(13) 0.0355(5) Uani 1 1 d .
H58 H 0.4697 0.5196 0.4294 0.043 Uiso 1 1 calc R
C59 C 0.55301(10) 0.52967(16) 0.43304(12) 0.0302(5) Uani 1 1 d .
H59 H 0.5663 0.5446 0.4810 0.036 Uiso 1 1 calc R
C60 C 0.59147(9) 0.52245(13) 0.39419(10) 0.0211(4) Uani 1 1 d .
H60 H 0.6308 0.5311 0.4168 0.025 Uiso 1 1 calc R
B1 B 0.61807(9) 0.49769(15) 0.27447(11) 0.0196(4) Uani 1 1 d .
C61 C 0.79001(8) 0.52432(13) 0.66988(10) 0.0210(4) Uani 1 1 d .
C62 C 0.75968(9) 0.49700(14) 0.60273(11) 0.0265(4) Uani 1 1 d .
H62 H 0.7804 0.4765 0.5722 0.032 Uiso 1 1 calc R
C63 C 0.70058(9) 0.49848(16) 0.57868(12) 0.0337(5) Uani 1 1 d .
H63 H 0.6819 0.4778 0.5330 0.040 Uiso 1 1 calc R
C64 C 0.66911(10) 0.52986(18) 0.62104(13) 0.0375(6) Uani 1 1 d .
H64 H 0.6288 0.5321 0.6046 0.045 Uiso 1 1 calc R
C65 C 0.69707(9) 0.55782(18) 0.68745(12) 0.0354(6) Uani 1 1 d .
H65 H 0.6759 0.5796 0.7172 0.042 Uiso 1 1 calc R
C66 C 0.75602(9) 0.55432(16) 0.71130(11) 0.0281(5) Uani 1 1 d .
H66 H 0.7742 0.5730 0.7576 0.034 Uiso 1 1 calc R
C67 C 0.89052(8) 0.54218(13) 0.63859(10) 0.0197(4) Uani 1 1 d .
C68 C 0.92058(8) 0.62444(14) 0.63590(11) 0.0241(4) Uani 1 1 d .
H68 H 0.9235 0.6698 0.6711 0.029 Uiso 1 1 calc R
C69 C 0.94636(9) 0.64265(15) 0.58385(12) 0.0284(5) Uani 1 1 d .
H69 H 0.9664 0.6994 0.5845 0.034 Uiso 1 1 calc R
C70 C 0.94301(9) 0.57909(15) 0.53135(12) 0.0297(5) Uani 1 1 d .
H70 H 0.9601 0.5917 0.4955 0.036 Uiso 1 1 calc R
C71 C 0.91413(9) 0.49660(15) 0.53225(11) 0.0284(5) Uani 1 1 d .
H71 H 0.9113 0.4517 0.4967 0.034 Uiso 1 1 calc R
C72 C 0.88923(8) 0.47921(14) 0.58485(11) 0.0230(4) Uani 1 1 d .
H72 H 0.8703 0.4215 0.5845 0.028 Uiso 1 1 calc R
C73 C 0.87784(8) 0.41053(13) 0.72625(10) 0.0192(4) Uani 1 1 d .
C74 C 0.84180(9) 0.34794(14) 0.74596(10) 0.0232(4) Uani 1 1 d .
H74 H 0.8031 0.3648 0.7391 0.028 Uiso 1 1 calc R
C75 C 0.86047(11) 0.26179(15) 0.77535(11) 0.0321(5) Uani 1 1 d .
H75 H 0.8346 0.2212 0.7882 0.039 Uiso 1 1 calc R
C76 C 0.91642(11) 0.23512(15) 0.78589(11) 0.0337(5) Uani 1 1 d .
H76 H 0.9295 0.1769 0.8069 0.040 Uiso 1 1 calc R
C77 C 0.95300(10) 0.29376(16) 0.76567(12) 0.0337(5) Uani 1 1 d .
H77 H 0.9914 0.2756 0.7716 0.040 Uiso 1 1 calc R
C78 C 0.93378(9) 0.37960(14) 0.73647(11) 0.0269(5) Uani 1 1 d .
H78 H 0.9597 0.4191 0.7228 0.032 Uiso 1 1 calc R
C79 C 0.88189(8) 0.58812(13) 0.76547(11) 0.0206(4) Uani 1 1 d .
C80 C 0.91740(9) 0.56264(15) 0.83052(11) 0.0251(4) Uani 1 1 d .
H80 H 0.9297 0.4998 0.8378 0.030 Uiso 1 1 calc R
C81 C 0.93555(10) 0.62542(16) 0.88496(12) 0.0325(5) Uani 1 1 d .
H81 H 0.9600 0.6053 0.9282 0.039 Uiso 1 1 calc R
C82 C 0.91809(10) 0.71707(17) 0.87610(13) 0.0360(6) Uani 1 1 d .
H82 H 0.9303 0.7603 0.9131 0.043 Uiso 1 1 calc R
C83 C 0.88266(10) 0.74505(15) 0.81283(14) 0.0354(6) Uani 1 1 d .
H83 H 0.8702 0.8079 0.8062 0.042 Uiso 1 1 calc R
C84 C 0.86533(9) 0.68192(14) 0.75907(12) 0.0286(5) Uani 1 1 d .
H84 H 0.8411 0.7030 0.7159 0.034 Uiso 1 1 calc R
B2 B 0.85976(9) 0.51698(15) 0.69959(12) 0.0192(4) Uani 1 1 d .

loop_
_atom_site_aniso_label
_atom_site_aniso_U_11
_atom_site_aniso_U_22
_atom_site_aniso_U_33
_atom_site_aniso_U_23
_atom_site_aniso_U_13
_atom_site_aniso_U_12
Ni1 0.01877(12) 0.01370(11) 0.01639(12) 0.00130(10) 0.00518(9) 0.00004(10)
P1 0.0189(2) 0.0162(2) 0.0183(2) 0.0003(2) 0.00600(19) -0.00081(19)
P2 0.0211(2) 0.0152(2) 0.0154(2) -0.00050(18) 0.00458(19) 0.00056(18)
N1 0.0222(9) 0.0150(8) 0.0235(9) 0.0011(6) 0.0073(7) 0.0004(6)
N2 0.0222(9) 0.0204(8) 0.0239(9) 0.0048(7) 0.0075(7) 0.0001(7)
N3 0.0296(10) 0.0190(8) 0.0225(9) 0.0033(7) 0.0092(7) -0.0021(7)
N4 0.0273(9) 0.0160(8) 0.0229(9) 0.0009(7) 0.0030(7) -0.0007(7)
C1 0.0175(9) 0.0201(9) 0.0225(10) 0.0013(8) 0.0055(8) -0.0007(7)
C2 0.0263(11) 0.0299(11) 0.0249(11) 0.0002(9) 0.0084(9) -0.0024(9)
C3 0.0278(12) 0.0434(14) 0.0297(12) 0.0120(10) 0.0133(10) -0.0004(10)
C4 0.0279(12) 0.0275(12) 0.0500(15) 0.0155(11) 0.0156(11) -0.0003(9)
C5 0.0258(11) 0.0215(10) 0.0482(15) -0.0005(10) 0.0140(10) -0.0030(9)
C6 0.0222(10) 0.0235(10) 0.0291(11) -0.0019(9) 0.0094(9) -0.0021(8)
C7 0.0234(10) 0.0172(9) 0.0189(9) 0.0014(8) 0.0056(7) 0.0005(8)
C8 0.0229(10) 0.0265(10) 0.0264(10) 0.0008(9) 0.0090(8) 0.0038(9)
C9 0.0291(11) 0.0268(11) 0.0230(10) 0.0017(9) 0.0021(8) 0.0042(9)
C10 0.0408(13) 0.0219(10) 0.0198(10) 0.0018(8) 0.0083(9) 0.0012(9)
C11 0.0306(11) 0.0228(10) 0.0254(10) 0.0038(9) 0.0127(9) 0.0007(9)
C12 0.0224(10) 0.0209(10) 0.0258(10) 0.0036(8) 0.0075(8) 0.0015(8)
C13 0.0224(10) 0.0214(10) 0.0263(11) -0.0019(8) 0.0088(8) 0.0033(8)
C14 0.0263(11) 0.0195(10) 0.0257(11) -0.0025(8) 0.0127(9) 0.0005(8)
C15 0.0203(10) 0.0196(9) 0.0165(9) 0.0008(7) 0.0047(8) -0.0010(7)
C16 0.0291(11) 0.0150(9) 0.0333(12) 0.0035(8) 0.0094(9) 0.0000(8)
C17 0.0339(12) 0.0171(10) 0.0333(12) 0.0082(9) 0.0121(10) 0.0008(8)
C18 0.0283(12) 0.0301(12) 0.0380(13) 0.0065(10) 0.0180(10) 0.0028(9)
C19 0.0218(10) 0.0188(9) 0.0165(9) -0.0030(7) 0.0026(8) -0.0018(7)
C20 0.0223(10) 0.0223(10) 0.0288(11) -0.0059(9) 0.0048(9) 0.0007(8)
C21 0.0310(12) 0.0191(10) 0.0364(13) -0.0061(9) 0.0079(10) 0.0005(9)
C22 0.0291(12) 0.0235(11) 0.0358(13) -0.0066(9) 0.0067(10) -0.0065(9)
C23 0.0222(11) 0.0285(11) 0.0284(11) -0.0048(9) 0.0040(9) -0.0032(8)
C24 0.0232(10) 0.0223(10) 0.0209(10) -0.0015(8) 0.0038(8) 0.0043(8)
C25 0.0192(10) 0.0144(9) 0.0201(10) -0.0007(7) 0.0028(8) 0.0000(7)
C26 0.0282(11) 0.0219(10) 0.0197(10) 0.0022(8) 0.0059(8) 0.0046(8)
C27 0.0309(12) 0.0262(11) 0.0235(11) -0.0053(9) 0.0078(9) 0.0034(9)
C28 0.0304(12) 0.0197(10) 0.0386(13) -0.0048(9) 0.0081(10) 0.0041(9)
C29 0.0374(13) 0.0217(11) 0.0362(13) 0.0063(9) 0.0079(10) 0.0078(9)
C30 0.0346(12) 0.0230(10) 0.0230(11) 0.0045(8) 0.0084(9) 0.0049(9)
C31 0.0335(12) 0.0250(10) 0.0171(10) -0.0010(8) 0.0091(9) 0.0010(9)
C32 0.0365(12) 0.0273(11) 0.0215(11) 0.0009(9) 0.0130(9) -0.0012(9)
C33 0.0203(10) 0.0173(9) 0.0214(10) 0.0009(8) 0.0061(8) -0.0013(7)
C34 0.0383(13) 0.0223(11) 0.0328(12) 0.0106(9) 0.0090(10) -0.0048(9)
C35 0.0390(13) 0.0155(10) 0.0339(12) 0.0053(9) 0.0050(10) -0.0027(9)
C36 0.0379(13) 0.0232(11) 0.0260(11) -0.0039(9) 0.0057(10) 0.0009(9)
C37 0.0201(10) 0.0223(10) 0.0174(9) -0.0036(8) 0.0085(8) 0.0016(8)
C38 0.0257(11) 0.0235(10) 0.0254(11) -0.0005(8) 0.0100(9) 0.0012(8)
C39 0.0315(12) 0.0229(11) 0.0376(13) -0.0054(9) 0.0149(10) -0.0049(9)
C40 0.0257(11) 0.0378(13) 0.0287(12) -0.0142(10) 0.0106(9) -0.0082(9)
C41 0.0240(11) 0.0401(12) 0.0179(10) -0.0037(9) 0.0052(8) -0.0005(9)
C42 0.0224(10) 0.0263(10) 0.0195(9) -0.0009(8) 0.0070(8) -0.0026(8)
C43 0.0262(11) 0.0224(10) 0.0136(9) -0.0004(8) 0.0017(8) 0.0024(8)
C44 0.0278(11) 0.0338(12) 0.0229(11) -0.0049(9) 0.0029(9) 0.0074(9)
C45 0.0440(14) 0.0408(14) 0.0216(11) -0.0037(10) 0.0053(10) 0.0223(11)
C46 0.0675(18) 0.0230(11) 0.0203(11) -0.0014(9) 0.0037(11) 0.0170(11)
C47 0.0560(16) 0.0203(11) 0.0236(12) 0.0006(9) 0.0032(11) -0.0001(10)
C48 0.0333(12) 0.0222(10) 0.0212(10) 0.0018(8) 0.0038(9) 0.0015(9)
C49 0.0175(10) 0.0259(10) 0.0210(10) -0.0001(8) 0.0060(8) 0.0009(8)
C50 0.0188(10) 0.0298(11) 0.0208(10) -0.0003(8) 0.0055(8) -0.0051(8)
C51 0.0238(11) 0.0494(14) 0.0183(11) 0.0012(10) 0.0039(9) -0.0079(10)
C52 0.0264(12) 0.0555(16) 0.0290(13) 0.0163(11) 0.0018(10) 0.0051(11)
C53 0.0376(14) 0.0392(14) 0.0385(14) 0.0116(11) 0.0070(11) 0.0150(11)
C54 0.0333(12) 0.0328(12) 0.0258(11) 0.0012(9) 0.0059(9) 0.0103(10)
C55 0.0226(10) 0.0160(9) 0.0206(9) 0.0010(8) 0.0077(8) 0.0014(8)
C56 0.0232(10) 0.0341(12) 0.0231(10) -0.0002(9) 0.0054(8) -0.0004(9)
C57 0.0213(11) 0.0450(14) 0.0374(13) 0.0023(11) 0.0105(9) -0.0028(10)
C58 0.0323(12) 0.0448(14) 0.0374(13) 0.0034(11) 0.0228(11) 0.0001(10)
C59 0.0357(13) 0.0344(12) 0.0231(11) 0.0007(9) 0.0124(9) -0.0015(10)
C60 0.0234(10) 0.0201(10) 0.0212(10) 0.0019(8) 0.0084(8) -0.0004(8)
B1 0.0201(10) 0.0199(10) 0.0182(10) -0.0016(9) 0.0047(8) 0.0014(9)
C61 0.0203(10) 0.0171(9) 0.0238(10) 0.0067(8) 0.0036(8) -0.0020(7)
C62 0.0259(11) 0.0236(10) 0.0281(11) 0.0021(9) 0.0045(9) -0.0031(9)
C63 0.0253(11) 0.0392(13) 0.0300(12) 0.0069(10) -0.0025(9) -0.0086(10)
C64 0.0184(11) 0.0535(15) 0.0374(13) 0.0209(12) 0.0030(10) -0.0048(10)
C65 0.0243(11) 0.0541(15) 0.0309(13) 0.0173(11) 0.0130(10) 0.0027(11)
C66 0.0233(11) 0.0376(12) 0.0228(11) 0.0102(9) 0.0058(9) -0.0007(9)
C67 0.0158(9) 0.0179(9) 0.0243(10) 0.0026(8) 0.0037(8) 0.0009(7)
C68 0.0233(10) 0.0181(10) 0.0314(12) 0.0025(8) 0.0086(9) -0.0002(8)
C69 0.0246(11) 0.0240(11) 0.0389(13) 0.0071(9) 0.0129(10) -0.0019(9)
C70 0.0274(12) 0.0330(12) 0.0321(12) 0.0099(10) 0.0139(10) 0.0031(9)
C71 0.0326(12) 0.0280(11) 0.0253(11) 0.0007(9) 0.0096(9) 0.0027(9)
C72 0.0218(10) 0.0208(10) 0.0259(11) 0.0007(8) 0.0062(8) -0.0038(8)
C73 0.0218(10) 0.0185(9) 0.0150(9) -0.0029(7) 0.0018(7) -0.0016(7)
C74 0.0298(11) 0.0205(10) 0.0205(10) 0.0001(8) 0.0092(8) -0.0028(8)
C75 0.0512(15) 0.0210(11) 0.0260(12) 0.0010(9) 0.0143(11) -0.0058(10)
C76 0.0549(16) 0.0182(10) 0.0245(12) 0.0012(9) 0.0057(10) 0.0071(10)
C77 0.0355(13) 0.0313(12) 0.0308(12) -0.0004(10) 0.0037(10) 0.0098(10)
C78 0.0270(11) 0.0231(10) 0.0287(11) 0.0015(9) 0.0050(9) -0.0003(8)
C79 0.0181(10) 0.0197(9) 0.0262(11) -0.0012(8) 0.0097(8) -0.0035(7)
C80 0.0255(11) 0.0249(10) 0.0263(11) -0.0048(9) 0.0095(9) -0.0055(8)
C81 0.0294(12) 0.0405(13) 0.0280(12) -0.0098(10) 0.0088(9) -0.0088(10)
C82 0.0313(13) 0.0378(13) 0.0443(15) -0.0246(11) 0.0194(11) -0.0116(10)
C83 0.0316(13) 0.0213(11) 0.0569(16) -0.0122(11) 0.0183(12) -0.0020(9)
C84 0.0268(11) 0.0218(10) 0.0378(13) -0.0031(9) 0.0103(10) -0.0005(8)
B2 0.0192(11) 0.0170(10) 0.0206(11) -0.0004(8) 0.0044(8) -0.0004(8)

loop_
_atom_type_symbol
_atom_type_description
_atom_type_scat_dispersion_real
_atom_type_scat_dispersion_imag
_atom_type_scat_source
C C 0.0033 0.0016 'International Tables Vol C Tables 4.2.6.8 and 6.1.1.4'
H H 0.0000 0.0000 'International Tables Vol C Tables 4.2.6.8 and 6.1.1.4'
B B 0.0013 0.0007 'International Tables Vol C Tables 4.2.6.8 and 6.1.1.4'
N N 0.0061 0.0033 'International Tables Vol C Tables 4.2.6.8 and 6.1.1.4'
Ni Ni 0.3393 1.1124 'International Tables Vol C Tables 4.2.6.8 and 6.1.1.4'
P P 0.1023 0.0942 'International Tables Vol C Tables 4.2.6.8 and 6.1.1.4'

loop_
_geom_angle_atom_site_label_1
_geom_angle_atom_site_label_2
_geom_angle_atom_site_label_3
_geom_angle
P1 Ni1 P2 168.43(2)
C15 Ni1 P1 86.95(6)
C15 Ni1 P2 98.27(6)
C33 Ni1 P1 93.61(6)
C33 Ni1 P2 80.66(6)
C33 Ni1 C15 176.99(8)
C1 P1 Ni1 113.18(7)
C1 P1 C13 104.62(9)
C7 P1 Ni1 114.38(7)
C7 P1 C1 108.55(9)
C7 P1 C13 105.76(9)
C13 P1 Ni1 109.64(7)
C19 P2 Ni1 123.41(7)
C19 P2 C25 108.00(9)
C19 P2 C31 101.99(9)
C25 P2 Ni1 110.16(6)
C25 P2 C31 108.00(9)
C31 P2 Ni1 104.03(7)
C15 N1 C14 123.29(16)
C15 N1 C16 111.11(16)
C16 N1 C14 125.16(16)
C15 N2 C17 111.22(17)
C15 N2 C18 125.52(17)
C17 N2 C18 123.26(17)
C33 N3 C32 121.85(16)
C33 N3 C34 111.11(17)
C34 N3 C32 126.58(18)
C33 N4 C35 110.61(17)
C33 N4 C36 125.42(17)
C35 N4 C36 123.86(17)
C2 C1 P1 117.38(15)
C6 C1 P1 122.09(16)
C6 C1 C2 119.72(19)
C3 C2 C1 120.7(2)
C2 C3 C4 119.2(2)
C3 C4 C5 120.4(2)
C6 C5 C4 120.6(2)
C5 C6 C1 119.3(2)
C8 C7 P1 121.84(15)
C8 C7 C12 118.83(18)
C12 C7 P1 119.26(15)
C9 C8 C7 120.24(19)
C8 C9 C10 120.1(2)
C11 C10 C9 120.27(19)
C10 C11 C12 119.71(19)
C11 C12 C7 120.83(19)
C14 C13 P1 112.14(14)
N1 C14 C13 109.66(16)
N1 C15 Ni1 123.08(14)
N2 C15 Ni1 132.68(15)
N2 C15 N1 104.23(16)
C17 C16 N1 106.41(17)
C16 C17 N2 107.02(18)
C20 C19 P2 118.09(15)
C24 C19 P2 122.09(15)
C24 C19 C20 119.79(18)
C21 C20 C19 120.17(19)
C20 C21 C22 119.98(19)
C23 C22 C21 119.95(19)
C22 C23 C24 120.9(2)
C23 C24 C19 119.20(19)
C26 C25 P2 117.57(14)
C30 C25 P2 123.34(16)
C30 C25 C26 118.84(18)
C27 C26 C25 120.77(19)
C28 C27 C26 119.8(2)
C29 C28 C27 120.0(2)
C28 C29 C30 120.4(2)
C29 C30 C25 120.1(2)
C32 C31 P2 113.83(14)
N3 C32 C31 110.99(17)
N3 C33 Ni1 123.30(14)
N4 C33 Ni1 132.08(15)
N4 C33 N3 104.47(16)
C35 C34 N3 106.18(19)
C34 C35 N4 107.63(18)
C38 C37 C42 114.92(18)
C38 C37 B1 124.74(18)
C42 C37 B1 120.34(17)
C39 C38 C37 123.0(2)
C40 C39 C38 119.8(2)
C41 C40 C39 119.2(2)
C40 C41 C42 120.5(2)
C41 C42 C37 122.6(2)
C44 C43 B1 121.64(18)
C48 C43 C44 114.70(19)
C48 C43 B1 123.50(18)
C45 C44 C43 122.9(2)
C46 C45 C44 120.4(2)
C47 C46 C45 118.5(2)
C46 C47 C48 120.4(2)
C47 C48 C43 123.0(2)
C50 C49 C54 114.97(19)
C50 C49 B1 124.40(18)
C54 C49 B1 120.61(18)
C51 C50 C49 122.9(2)
C52 C51 C50 120.7(2)
C51 C52 C53 118.9(2)
C52 C53 C54 120.0(2)
C53 C54 C49 122.6(2)
C56 C55 B1 120.61(17)
C60 C55 C56 114.99(18)
C60 C55 B1 124.39(17)
C57 C56 C55 122.8(2)
C58 C57 C56 120.2(2)
C59 C58 C57 118.8(2)
C58 C59 C60 120.6(2)
C59 C60 C55 122.59(19)
C37 B1 C43 108.57(16)
C37 B1 C55 110.22(15)
C49 B1 C37 111.17(16)
C49 B1 C43 109.01(16)
C49 B1 C55 106.85(15)
C55 B1 C43 111.03(16)
C62 C61 C66 114.66(19)
C62 C61 B2 122.88(18)
C66 C61 B2 122.39(18)
C63 C62 C61 123.0(2)
C64 C63 C62 120.1(2)
C65 C64 C63 118.9(2)
C64 C65 C66 120.4(2)
C65 C66 C61 122.8(2)
C68 C67 C72 114.20(18)
C68 C67 B2 124.72(18)
C72 C67 B2 121.07(17)
C69 C68 C67 122.9(2)
C70 C69 C68 120.7(2)
C69 C70 C71 118.4(2)
C70 C71 C72 120.2(2)
C71 C72 C67 123.63(19)
C74 C73 C78 115.30(18)
C74 C73 B2 124.05(18)
C78 C73 B2 120.41(17)
C75 C74 C73 122.4(2)
C76 C75 C74 120.2(2)
C77 C76 C75 119.2(2)
C76 C77 C78 119.9(2)
C77 C78 C73 122.9(2)
C80 C79 C84 115.09(19)
C80 C79 B2 124.59(17)
C84 C79 B2 120.31(18)
C81 C80 C79 122.8(2)
C82 C81 C80 120.0(2)
C83 C82 C81 119.2(2)
C82 C83 C84 120.2(2)
C83 C84 C79 122.8(2)
C61 B2 C67 111.32(16)
C73 B2 C61 109.53(15)
C73 B2 C67 107.99(16)
C79 B2 C61 108.86(16)
C79 B2 C67 110.36(16)
C79 B2 C73 108.73(16)

loop_
_geom_bond_atom_site_label_1
_geom_bond_atom_site_label_2
_geom_bond_distance
Ni1 P1 2.1935(5)
Ni1 P2 2.2019(5)
Ni1 C15 1.9038(19)
Ni1 C33 1.9035(19)
P1 C1 1.811(2)
P1 C7 1.809(2)
P1 C13 1.848(2)
P2 C19 1.8020(19)
P2 C25 1.8177(19)
P2 C31 1.838(2)
N1 C14 1.457(2)
N1 C15 1.360(2)
N1 C16 1.382(2)
N2 C15 1.347(2)
N2 C17 1.381(2)
N2 C18 1.461(3)
N3 C32 1.457(3)
N3 C33 1.361(2)
N3 C34 1.381(3)
N4 C33 1.349(2)
N4 C35 1.381(3)
N4 C36 1.454(3)
C1 C2 1.397(3)
C1 C6 1.391(3)
C2 C3 1.383(3)
C3 C4 1.384(3)
C4 C5 1.385(3)
C5 C6 1.384(3)
C7 C8 1.396(3)
C7 C12 1.397(3)
C8 C9 1.384(3)
C9 C10 1.390(3)
C10 C11 1.380(3)
C11 C12 1.384(3)
C13 C14 1.528(3)
C16 C17 1.342(3)
C19 C20 1.398(3)
C19 C24 1.394(3)
C20 C21 1.381(3)
C21 C22 1.388(3)
C22 C23 1.379(3)
C23 C24 1.388(3)
C25 C26 1.394(3)
C25 C30 1.391(3)
C26 C27 1.385(3)
C27 C28 1.382(3)
C28 C29 1.380(3)
C29 C30 1.388(3)
C31 C32 1.531(3)
C34 C35 1.339(3)
C37 C38 1.400(3)
C37 C42 1.408(3)
C37 B1 1.644(3)
C38 C39 1.391(3)
C39 C40 1.379(3)
C40 C41 1.378(3)
C41 C42 1.381(3)
C43 C44 1.402(3)
C43 C48 1.399(3)
C43 B1 1.654(3)
C44 C45 1.391(3)
C45 C46 1.383(4)
C46 C47 1.378(4)
C47 C48 1.394(3)
C49 C50 1.391(3)
C49 C54 1.408(3)
C49 B1 1.640(3)
C50 C51 1.384(3)
C51 C52 1.369(3)
C52 C53 1.385(3)
C53 C54 1.389(3)
C55 C56 1.405(3)
C55 C60 1.397(3)
C55 B1 1.644(3)
C56 C57 1.384(3)
C57 C58 1.384(3)
C58 C59 1.372(3)
C59 C60 1.390(3)
C61 C62 1.399(3)
C61 C66 1.404(3)
C61 B2 1.646(3)
C62 C63 1.391(3)
C63 C64 1.379(3)
C64 C65 1.376(3)
C65 C66 1.388(3)
C67 C68 1.402(3)
C67 C72 1.403(3)
C67 B2 1.654(3)
C68 C69 1.394(3)
C69 C70 1.381(3)
C70 C71 1.383(3)
C71 C72 1.387(3)
C73 C74 1.395(3)
C73 C78 1.400(3)
C73 B2 1.639(3)
C74 C75 1.391(3)
C75 C76 1.381(3)
C76 C77 1.374(3)
C77 C78 1.389(3)
C79 C80 1.398(3)
C79 C84 1.403(3)
C79 B2 1.638(3)
C80 C81 1.390(3)
C81 C82 1.380(3)
C82 C83 1.380(4)
C83 C84 1.382(3)
